data_4331076
loop_
_publ_author_name
'Jens Beckmann'
'Jens Bolsinger'
'Andrew Duthie'
'Pamela Finke'
'Enno Lork'
'Carsten L\"udtke'
'Ole Mallow'
'Stefan Mebs'

_publ_contact_author_name
;
;
_publ_section_title
;
 Mesityltellurenyl Cations Stabilized by Triphenylpnictogens
 [MesTe(EPh3)]+ (E = P, As, Sb)
;
_journal_name_full 'Inorganic Chemistry'
_journal_page_first 12395
_journal_page_last 12406
_journal_paper_doi 10.1021/ic3017722
_journal_volume 51
_journal_year 2012
_chemical_formula_moiety 'C27 H26 Sb Te, C14 H10 F6 O6 S2 Sb'
_chemical_formula_sum 'C41 H36 F6 O6 S2 Sb2 Te'
_chemical_formula_weight 1173.92
_chemical_name_systematic
;
 ? 
;
_space_group_crystal_system triclinic
_space_group_IT_number 2
_space_group_name_Hall '-P 1'
_space_group_name_H-M_alt 'P -1'
_symmetry_space_group_name_Hall '-P 1'
_symmetry_space_group_name_H-M 'P -1'
_atom_sites_solution_hydrogens geom
_atom_sites_solution_primary direct
_atom_sites_solution_secondary difmap
_audit_creation_date 2012-02-09
_audit_creation_method
;
  Olex2 1.2-alpha
  (compiled 2012.01.23 svn.r2176, GUI svn.r4051)
;
_cell_angle_alpha 77.80(3)
_cell_angle_beta 84.50(3)
_cell_angle_gamma 72.85(2)
_cell_formula_units_Z 2
_cell_length_a 12.492(3)
_cell_length_b 13.078(3)
_cell_length_c 14.330(6)
_cell_measurement_reflns_used 31
_cell_measurement_temperature 173(2)
_cell_measurement_theta_max 12.513
_cell_measurement_theta_min 2.393
_cell_volume 2185.1(12)
_computing_cell_refinement 'Siemens XSCAnS'
_computing_data_collection 'Siemens XSCAnS'
_computing_data_reduction 'Siemens XSCAnS'
_computing_molecular_graphics
;
O. V. Dolomanov, L. J. Bourhis, R. J. Gildea, J. A. K. Howard and H. Puschmann,
OLEX2: a complete structure solution, refinement and analysis program.
J. Appl. Cryst. (2009). 42, 339-341.
;
_computing_publication_material
;
O. V. Dolomanov, L. J. Bourhis, R. J. Gildea, J. A. K. Howard and H. Puschmann,
OLEX2: a complete structure solution, refinement and analysis program.
J. Appl. Cryst. (2009). 42, 339-341.
;
_computing_structure_refinement
;
XL, G.M. Sheldrick, Acta Cryst.
(2008). A64, 112-122
;
_computing_structure_solution
;
XS, G.M. Sheldrick, Acta Cryst.
(2008). A64, 112-122
;
_diffrn_ambient_temperature 173(2)
_diffrn_measured_fraction_theta_full 0.995
_diffrn_measured_fraction_theta_max 0.995
_diffrn_measurement_device_type 'Siemens P4'
_diffrn_measurement_method '2\q/\w scans'
_diffrn_radiation_monochromator graphite
_diffrn_radiation_type MoK\a
_diffrn_radiation_wavelength 0.71073
_diffrn_reflns_av_R_equivalents 0.0209
_diffrn_reflns_av_unetI/netI 0.0326
_diffrn_reflns_limit_h_max 16
_diffrn_reflns_limit_h_min -1
_diffrn_reflns_limit_k_max 16
_diffrn_reflns_limit_k_min -16
_diffrn_reflns_limit_l_max 18
_diffrn_reflns_limit_l_min -18
_diffrn_reflns_number 11529
_diffrn_reflns_theta_full 27.50
_diffrn_reflns_theta_max 27.50
_diffrn_reflns_theta_min 2.70
_diffrn_source 'normal-focus sealed tube'
_diffrn_standards_decay_% 'random variation +/-2.0'
_diffrn_standards_interval_count 197
_diffrn_standards_interval_time 197
_diffrn_standards_number 3
_exptl_absorpt_coefficient_mu 2.056
_exptl_absorpt_correction_T_max 0.756
_exptl_absorpt_correction_T_min 0.326
_exptl_absorpt_correction_type refdelf
_exptl_absorpt_process_details 'Stuart & Walker, Acta Cryst A, 1983'
_exptl_crystal_colour orange
_exptl_crystal_density_diffrn 1.784
_exptl_crystal_F_000 1140
_exptl_crystal_size_max 0.7
_exptl_crystal_size_mid 0.5
_exptl_crystal_size_min 0.5
_refine_diff_density_max 0.700
_refine_diff_density_min -0.563
_refine_diff_density_rms 0.087
_refine_ls_extinction_coef 0.00155(14)
_refine_ls_extinction_expression Fc^*^=kFc[1+0.001xFc^2^\l^3^/sin(2\q)]^-1/4^
_refine_ls_extinction_method SHELXL
_refine_ls_goodness_of_fit_ref 1.088
_refine_ls_hydrogen_treatment constr
_refine_ls_matrix_type full
_refine_ls_number_parameters 527
_refine_ls_number_reflns 9983
_refine_ls_number_restraints 0
_refine_ls_restrained_S_all 1.088
_refine_ls_R_factor_all 0.0330
_refine_ls_R_factor_gt 0.0288
_refine_ls_shift/su_max 0.001
_refine_ls_shift/su_mean 0.000
_refine_ls_structure_factor_coef Fsqd
_refine_ls_weighting_details 'calc w=1/[\s^2^(Fo^2^)+(0.0284P)^2^+2.1532P] where P=(Fo^2^+2Fc^2^)/3'
_refine_ls_weighting_scheme calc
_refine_ls_wR_factor_gt 0.0718
_refine_ls_wR_factor_ref 0.0738
_reflns_number_gt 9117
_reflns_number_total 9983
_reflns_threshold_expression >2sigma(I)
_cod_data_source_file ic3017722_si_004.cif
_cod_data_source_block 4
_cod_depositor_comments
;
The following automatic conversions were performed:

'_exptl_absorpt_correction_type' value 'refdelF' changed to 'refdelf'
according to the built-in table from CIF Core dictionary named
'cif_core.dic' version 2.4.1 from 2010-06-29.

Automatic conversion script
Id: cif_fix_values 1891 2012-01-12 08:04:46Z andrius 
;
_cod_database_code 4331076

loop_
_space_group_symop_id
_space_group_symop_operation_xyz
1 'x, y, z'
2 '-x, -y, -z'

loop_
_atom_site_label
_atom_site_type_symbol
_atom_site_fract_x
_atom_site_fract_y
_atom_site_fract_z
_atom_site_U_iso_or_equiv
_atom_site_adp_type
_atom_site_occupancy
_atom_site_symmetry_multiplicity
_atom_site_calc_flag
_atom_site_refinement_flags
Te1 Te 0.308508(16) 0.014920(15) 0.377018(13) 0.02849(6) Uani 1 1 d .
Sb2 Sb 0.269881(16) 0.764850(15) 0.223444(14) 0.02678(6) Uani 1 1 d .
Sb1 Sb 0.241963(15) 0.172875(14) 0.221310(13) 0.02326(6) Uani 1 1 d .
S1 S 0.02088(6) 0.95121(6) 0.26905(5) 0.02754(14) Uani 1 1 d .
S2 S 0.54494(6) 0.64067(6) 0.25673(5) 0.02779(14) Uani 1 1 d .
F1 F -0.0701(3) 0.8223(3) 0.3939(2) 0.0873(10) Uani 1 1 d .
F2 F 0.0799(2) 0.8406(2) 0.43874(17) 0.0720(8) Uani 1 1 d .
F3 F -0.0733(3) 0.9706(3) 0.43619(19) 0.0787(9) Uani 1 1 d .
F4 F 0.6672(2) 0.6527(2) 0.09812(17) 0.0593(6) Uani 1 1 d .
F5 F 0.71308(18) 0.72194(19) 0.20577(18) 0.0549(6) Uani 1 1 d .
F6 F 0.5655(2) 0.80701(16) 0.12522(16) 0.0519(5) Uani 1 1 d .
O1 O 0.07902(18) 0.85336(17) 0.22961(16) 0.0336(5) Uani 1 1 d .
O2 O 0.0926(2) 1.01558(19) 0.27883(19) 0.0424(5) Uani 1 1 d .
O3 O -0.0856(2) 1.0075(2) 0.2294(2) 0.0498(7) Uani 1 1 d .
O4 O 0.44698(17) 0.64753(17) 0.20328(16) 0.0332(5) Uani 1 1 d .
O5 O 0.5185(2) 0.7065(2) 0.32820(17) 0.0419(5) Uani 1 1 d .
O6 O 0.6156(2) 0.53199(18) 0.28244(19) 0.0415(5) Uani 1 1 d .
C1 C -0.0131(3) 0.8930(3) 0.3912(3) 0.0499(9) Uani 1 1 d .
C2 C 0.6271(3) 0.7089(3) 0.1662(2) 0.0358(7) Uani 1 1 d .
C40 C 0.2354(2) 0.1162(2) 0.0958(2) 0.0283(6) Uani 1 1 d .
C41 C 0.3217(3) 0.0304(3) 0.0725(2) 0.0331(6) Uani 1 1 d .
H41 H 0.3830 -0.0036 0.1134 0.040 Uiso 1 1 calc R
C42 C 0.3180(3) -0.0057(3) -0.0111(3) 0.0435(8) Uani 1 1 d .
H42 H 0.3780 -0.0633 -0.0286 0.052 Uiso 1 1 calc R
C43 C 0.2274(3) 0.0420(3) -0.0689(2) 0.0467(9) Uani 1 1 d .
H43 H 0.2247 0.0161 -0.1256 0.056 Uiso 1 1 calc R
C44 C 0.1418(3) 0.1260(4) -0.0455(3) 0.0488(9) Uani 1 1 d .
H44 H 0.0798 0.1581 -0.0859 0.059 Uiso 1 1 calc R
C45 C 0.1441(3) 0.1652(3) 0.0369(2) 0.0405(7) Uani 1 1 d .
H45 H 0.0847 0.2241 0.0529 0.049 Uiso 1 1 calc R
C20 C 0.0912(2) 0.2930(2) 0.2417(2) 0.0300(6) Uani 1 1 d .
C21 C 0.0166(3) 0.2735(3) 0.3172(3) 0.0416(8) Uani 1 1 d .
H21 H 0.0307 0.2042 0.3586 0.050 Uiso 1 1 calc R
C22 C -0.0784(3) 0.3565(3) 0.3312(3) 0.0532(10) Uani 1 1 d .
H22 H -0.1294 0.3444 0.3831 0.064 Uiso 1 1 calc R
C23 C -0.0996(3) 0.4558(3) 0.2710(3) 0.0542(11) Uani 1 1 d .
H23 H -0.1659 0.5116 0.2807 0.065 Uiso 1 1 calc R
C24 C -0.0255(4) 0.4757(3) 0.1961(3) 0.0529(10) Uani 1 1 d .
H24 H -0.0406 0.5452 0.1550 0.064 Uiso 1 1 calc R
C25 C 0.0708(3) 0.3942(3) 0.1811(3) 0.0410(7) Uani 1 1 d .
H25 H 0.1223 0.4075 0.1300 0.049 Uiso 1 1 calc R
C30 C 0.3622(2) 0.2607(2) 0.1917(2) 0.0258(5) Uani 1 1 d .
C31 C 0.4377(3) 0.2489(3) 0.1143(2) 0.0343(6) Uani 1 1 d .
H31 H 0.4330 0.2043 0.0712 0.041 Uiso 1 1 calc R
C32 C 0.5201(3) 0.3029(3) 0.1005(3) 0.0422(8) Uani 1 1 d .
H32 H 0.5711 0.2967 0.0470 0.051 Uiso 1 1 calc R
C33 C 0.5278(3) 0.3658(3) 0.1648(3) 0.0405(8) Uani 1 1 d .
H33 H 0.5853 0.4013 0.1559 0.049 Uiso 1 1 calc R
C34 C 0.4528(3) 0.3774(2) 0.2414(2) 0.0335(6) Uani 1 1 d .
H34 H 0.4586 0.4210 0.2849 0.040 Uiso 1 1 calc R
C35 C 0.3687(2) 0.3256(2) 0.2553(2) 0.0274(6) Uani 1 1 d .
H35 H 0.3162 0.3343 0.3076 0.033 Uiso 1 1 calc R
C10 C 0.4403(2) 0.0806(2) 0.39454(19) 0.0232(5) Uani 1 1 d .
C11 C 0.4236(2) 0.1533(2) 0.4579(2) 0.0264(6) Uani 1 1 d .
C12 C 0.5104(3) 0.1978(2) 0.4652(2) 0.0319(6) Uani 1 1 d .
H12 H 0.5011 0.2462 0.5082 0.038 Uiso 1 1 calc R
C13 C 0.6104(3) 0.1733(2) 0.4112(2) 0.0337(7) Uani 1 1 d .
C14 C 0.6246(2) 0.0998(2) 0.3513(2) 0.0318(6) Uani 1 1 d .
H14 H 0.6934 0.0813 0.3157 0.038 Uiso 1 1 calc R
C15 C 0.5413(2) 0.0519(2) 0.3416(2) 0.0261(5) Uani 1 1 d .
C16 C 0.3161(3) 0.1877(3) 0.5140(2) 0.0364(7) Uani 1 1 d .
H16A H 0.2966 0.1230 0.5505 0.055 Uiso 1 1 calc R
H16B H 0.2562 0.2304 0.4702 0.055 Uiso 1 1 calc R
H16C H 0.3251 0.2324 0.5581 0.055 Uiso 1 1 calc R
C17 C 0.6993(3) 0.2292(3) 0.4151(3) 0.0516(10) Uani 1 1 d .
H17A H 0.7070 0.2338 0.4814 0.077 Uiso 1 1 calc R
H17B H 0.6775 0.3029 0.3761 0.077 Uiso 1 1 calc R
H17C H 0.7709 0.1874 0.3902 0.077 Uiso 1 1 calc R
C18 C 0.5634(3) -0.0263(3) 0.2747(2) 0.0347(6) Uani 1 1 d .
H18A H 0.5392 -0.0906 0.3055 0.052 Uiso 1 1 calc R
H18B H 0.6438 -0.0488 0.2582 0.052 Uiso 1 1 calc R
H18C H 0.5217 0.0091 0.2164 0.052 Uiso 1 1 calc R
C50 C 0.2344(3) 0.6351(2) 0.3295(2) 0.0291(6) Uani 1 1 d .
C51 C 0.3012(3) 0.5909(3) 0.4088(2) 0.0365(7) Uani 1 1 d .
H51 H 0.3646 0.6153 0.4135 0.044 Uiso 1 1 calc R
C52 C 0.2755(3) 0.5113(3) 0.4812(2) 0.0436(8) Uani 1 1 d .
H52 H 0.3216 0.4812 0.5350 0.052 Uiso 1 1 calc R
C53 C 0.1831(3) 0.4762(3) 0.4747(3) 0.0428(8) Uani 1 1 d .
H53 H 0.1656 0.4219 0.5240 0.051 Uiso 1 1 calc R
C54 C 0.1162(3) 0.5196(3) 0.3969(3) 0.0437(8) Uani 1 1 d .
H54 H 0.0524 0.4955 0.3929 0.052 Uiso 1 1 calc R
C55 C 0.1417(3) 0.5989(3) 0.3239(2) 0.0371(7) Uani 1 1 d .
H55 H 0.0956 0.6282 0.2701 0.045 Uiso 1 1 calc R
C60 C 0.2296(2) 0.7134(2) 0.1027(2) 0.0260(5) Uani 1 1 d .
C61 C 0.2648(3) 0.6044(2) 0.0943(2) 0.0352(7) Uani 1 1 d .
H61 H 0.3033 0.5505 0.1447 0.042 Uiso 1 1 calc R
C62 C 0.2437(3) 0.5743(3) 0.0122(3) 0.0444(8) Uani 1 1 d .
H62 H 0.2674 0.4997 0.0070 0.053 Uiso 1 1 calc R
C63 C 0.1889(3) 0.6516(4) -0.0618(3) 0.0480(9) Uani 1 1 d .
H63 H 0.1750 0.6303 -0.1179 0.058 Uiso 1 1 calc R
C64 C 0.1541(3) 0.7601(3) -0.0544(2) 0.0468(9) Uani 1 1 d .
H64 H 0.1166 0.8136 -0.1056 0.056 Uiso 1 1 calc R
C65 C 0.1736(3) 0.7914(3) 0.0274(2) 0.0350(7) Uani 1 1 d .
H65 H 0.1489 0.8661 0.0324 0.042 Uiso 1 1 calc R

loop_
_atom_site_aniso_label
_atom_site_aniso_U_11
_atom_site_aniso_U_22
_atom_site_aniso_U_33
_atom_site_aniso_U_23
_atom_site_aniso_U_13
_atom_site_aniso_U_12
Te1 0.03016(10) 0.02902(10) 0.02769(10) -0.00005(7) -0.00386(7) -0.01335(8)
Sb2 0.02739(10) 0.02444(10) 0.02905(10) -0.00800(7) -0.00041(7) -0.00632(7)
Sb1 0.02068(9) 0.02595(9) 0.02207(9) -0.00519(7) 0.00090(6) -0.00508(7)
S1 0.0235(3) 0.0286(3) 0.0293(3) -0.0086(3) -0.0019(3) -0.0032(3)
S2 0.0268(3) 0.0291(3) 0.0288(3) -0.0073(3) -0.0029(3) -0.0081(3)
F1 0.078(2) 0.087(2) 0.100(2) -0.0093(17) 0.0379(18) -0.0470(17)
F2 0.0711(17) 0.0856(18) 0.0358(12) 0.0028(12) -0.0060(12) 0.0046(14)
F3 0.0744(19) 0.096(2) 0.0511(15) -0.0315(14) 0.0249(13) 0.0021(16)
F4 0.0669(16) 0.0624(14) 0.0449(13) -0.0252(11) 0.0217(11) -0.0096(12)
F5 0.0405(12) 0.0636(14) 0.0678(15) -0.0093(11) 0.0016(10) -0.0291(11)
F6 0.0646(15) 0.0353(10) 0.0470(12) 0.0040(9) 0.0007(11) -0.0097(10)
O1 0.0301(11) 0.0327(11) 0.0374(12) -0.0142(9) -0.0007(9) -0.0031(9)
O2 0.0381(13) 0.0405(12) 0.0548(15) -0.0171(11) 0.0047(11) -0.0169(10)
O3 0.0364(13) 0.0481(14) 0.0580(16) -0.0178(12) -0.0195(12) 0.0097(11)
O4 0.0251(10) 0.0348(11) 0.0414(12) -0.0162(9) -0.0063(9) -0.0033(8)
O5 0.0469(14) 0.0567(15) 0.0313(12) -0.0213(10) 0.0059(10) -0.0219(12)
O6 0.0375(13) 0.0321(11) 0.0524(15) 0.0005(10) -0.0143(11) -0.0081(10)
C1 0.043(2) 0.060(2) 0.040(2) -0.0094(17) 0.0154(16) -0.0101(17)
C2 0.0367(17) 0.0343(15) 0.0340(16) -0.0085(12) 0.0039(13) -0.0069(13)
C40 0.0281(14) 0.0352(15) 0.0233(13) -0.0052(11) -0.0028(11) -0.0112(12)
C41 0.0332(16) 0.0359(15) 0.0324(16) -0.0105(12) 0.0003(12) -0.0111(13)
C42 0.046(2) 0.054(2) 0.0393(18) -0.0244(16) 0.0128(15) -0.0223(17)
C43 0.054(2) 0.074(3) 0.0280(16) -0.0194(16) 0.0091(15) -0.038(2)
C44 0.042(2) 0.074(3) 0.0337(18) -0.0060(17) -0.0078(15) -0.0224(18)
C45 0.0323(17) 0.053(2) 0.0347(17) -0.0079(14) -0.0060(13) -0.0090(14)
C20 0.0211(13) 0.0289(14) 0.0393(16) -0.0118(12) -0.0022(11) -0.0023(11)
C21 0.0342(17) 0.0384(17) 0.057(2) -0.0195(15) 0.0146(15) -0.0149(14)
C22 0.0356(19) 0.054(2) 0.081(3) -0.041(2) 0.0201(19) -0.0179(17)
C23 0.0248(16) 0.054(2) 0.089(3) -0.043(2) -0.0060(18) 0.0015(15)
C24 0.052(2) 0.0369(18) 0.063(3) -0.0129(17) -0.024(2) 0.0068(16)
C25 0.0397(18) 0.0358(16) 0.0421(19) -0.0055(14) -0.0068(14) -0.0021(14)
C30 0.0225(13) 0.0255(13) 0.0268(14) -0.0010(10) -0.0005(10) -0.0058(10)
C31 0.0351(16) 0.0375(16) 0.0316(16) -0.0096(12) 0.0056(13) -0.0121(13)
C32 0.0378(18) 0.0447(18) 0.0451(19) -0.0145(15) 0.0187(15) -0.0153(15)
C33 0.0340(17) 0.0350(16) 0.055(2) -0.0091(14) 0.0078(15) -0.0158(13)
C34 0.0368(16) 0.0256(14) 0.0383(17) -0.0074(12) 0.0001(13) -0.0088(12)
C35 0.0286(14) 0.0220(12) 0.0272(14) -0.0029(10) 0.0015(11) -0.0024(10)
C10 0.0252(13) 0.0208(12) 0.0228(12) -0.0032(9) -0.0052(10) -0.0047(10)
C11 0.0323(15) 0.0223(12) 0.0219(13) -0.0039(10) -0.0028(11) -0.0031(11)
C12 0.0447(17) 0.0242(13) 0.0282(14) -0.0066(11) -0.0084(13) -0.0085(12)
C13 0.0349(16) 0.0242(13) 0.0419(17) -0.0010(12) -0.0138(13) -0.0082(12)
C14 0.0239(14) 0.0314(14) 0.0377(16) -0.0031(12) -0.0007(12) -0.0067(11)
C15 0.0292(14) 0.0221(12) 0.0248(13) -0.0048(10) -0.0021(11) -0.0033(10)
C16 0.0400(17) 0.0344(15) 0.0294(15) -0.0103(12) 0.0039(13) -0.0011(13)
C17 0.050(2) 0.0406(19) 0.072(3) -0.0056(18) -0.0162(19) -0.0231(17)
C18 0.0364(16) 0.0347(15) 0.0338(16) -0.0142(12) 0.0039(13) -0.0075(13)
C50 0.0311(15) 0.0282(13) 0.0265(14) -0.0084(11) 0.0012(11) -0.0047(11)
C51 0.0342(16) 0.0456(18) 0.0288(15) -0.0104(13) 0.0002(13) -0.0082(14)
C52 0.047(2) 0.0444(19) 0.0293(16) -0.0024(14) -0.0024(14) -0.0009(15)
C53 0.056(2) 0.0311(16) 0.0359(17) -0.0045(13) 0.0104(15) -0.0090(15)
C54 0.051(2) 0.0412(18) 0.0427(19) -0.0096(15) 0.0094(16) -0.0209(16)
C55 0.0414(18) 0.0365(16) 0.0353(17) -0.0061(13) -0.0009(14) -0.0146(14)
C60 0.0239(13) 0.0294(13) 0.0242(13) -0.0055(10) 0.0002(10) -0.0071(11)
C61 0.0424(18) 0.0291(14) 0.0326(16) -0.0076(12) -0.0020(13) -0.0064(13)
C62 0.054(2) 0.0439(18) 0.0423(19) -0.0184(15) 0.0054(16) -0.0190(16)
C63 0.045(2) 0.078(3) 0.0345(18) -0.0205(17) 0.0034(15) -0.0320(19)
C64 0.0402(19) 0.066(2) 0.0297(17) 0.0035(16) -0.0087(14) -0.0153(17)
C65 0.0306(15) 0.0345(15) 0.0346(16) 0.0015(12) -0.0037(12) -0.0062(12)

loop_
_atom_type_symbol
_atom_type_description
_atom_type_scat_dispersion_real
_atom_type_scat_dispersion_imag
_atom_type_scat_source
C C 0.0033 0.0016 'International Tables Vol C Tables 4.2.6.8 and 6.1.1.4'
H H 0.0000 0.0000 'International Tables Vol C Tables 4.2.6.8 and 6.1.1.4'
O O 0.0106 0.0060 'International Tables Vol C Tables 4.2.6.8 and 6.1.1.4'
F F 0.0171 0.0103 'International Tables Vol C Tables 4.2.6.8 and 6.1.1.4'
S S 0.1246 0.1234 'International Tables Vol C Tables 4.2.6.8 and 6.1.1.4'
Sb Sb -0.5866 1.5461 'International Tables Vol C Tables 4.2.6.8 and 6.1.1.4'
Te Te -0.5308 1.6751 'International Tables Vol C Tables 4.2.6.8 and 6.1.1.4'

loop_
_geom_angle_atom_site_label_1
_geom_angle_atom_site_label_2
_geom_angle_atom_site_label_3
_geom_angle
C10 Te1 Sb1 90.30(7)
O4 Sb2 O1 166.73(7)
C50 Sb2 O1 87.04(10)
C50 Sb2 O4 87.45(10)
C60 Sb2 O1 83.93(10)
C60 Sb2 O4 84.72(10)
C60 Sb2 C50 96.52(11)
C40 Sb1 Te1 115.00(8)
C40 Sb1 C20 109.55(12)
C40 Sb1 C30 105.63(11)
C20 Sb1 Te1 114.79(9)
C20 Sb1 C30 103.55(11)
C30 Sb1 Te1 107.22(8)
O1 S1 C1 102.16(17)
O2 S1 O1 113.54(14)
O2 S1 C1 104.41(18)
O3 S1 O1 113.33(15)
O3 S1 O2 117.25(16)
O3 S1 C1 103.91(19)
O4 S2 C2 102.21(15)
O5 S2 O4 113.44(14)
O5 S2 C2 103.92(15)
O6 S2 O4 113.06(13)
O6 S2 O5 117.48(16)
O6 S2 C2 104.53(15)
S1 O1 Sb2 128.77(13)
S2 O4 Sb2 123.60(12)
F1 C1 S1 111.6(3)
F1 C1 F2 107.3(4)
F1 C1 F3 108.4(3)
F2 C1 S1 110.6(3)
F3 C1 S1 110.4(3)
F3 C1 F2 108.4(4)
F4 C2 S2 111.8(2)
F4 C2 F5 108.1(3)
F4 C2 F6 107.6(3)
F5 C2 S2 110.1(2)
F6 C2 S2 111.2(2)
F6 C2 F5 107.9(3)
C41 C40 Sb1 119.5(2)
C41 C40 C45 120.6(3)
C45 C40 Sb1 119.9(2)
C40 C41 C42 119.4(3)
C43 C42 C41 120.1(3)
C44 C43 C42 120.5(3)
C43 C44 C45 120.7(3)
C44 C45 C40 118.7(3)
C21 C20 Sb1 120.8(2)
C25 C20 Sb1 118.5(2)
C25 C20 C21 120.6(3)
C22 C21 C20 119.0(4)
C23 C22 C21 120.6(4)
C22 C23 C24 120.6(3)
C23 C24 C25 119.9(4)
C24 C25 C20 119.2(4)
C31 C30 Sb1 121.0(2)
C31 C30 C35 120.7(3)
C35 C30 Sb1 118.2(2)
C32 C31 C30 119.3(3)
C33 C32 C31 120.0(3)
C34 C33 C32 120.6(3)
C33 C34 C35 120.2(3)
C34 C35 C30 119.2(3)
C11 C10 Te1 119.2(2)
C15 C10 Te1 119.2(2)
C15 C10 C11 121.6(3)
C10 C11 C16 123.0(3)
C12 C11 C10 117.7(3)
C12 C11 C16 119.2(3)
C11 C12 C13 122.0(3)
C12 C13 C17 120.7(3)
C14 C13 C12 118.5(3)
C14 C13 C17 120.7(3)
C13 C14 C15 122.1(3)
C10 C15 C18 123.4(3)
C14 C15 C10 118.0(3)
C14 C15 C18 118.6(3)
C51 C50 Sb2 119.6(2)
C55 C50 Sb2 121.2(2)
C55 C50 C51 119.1(3)
C50 C51 C52 120.4(3)
C53 C52 C51 119.8(3)
C54 C53 C52 120.3(3)
C53 C54 C55 120.2(3)
C50 C55 C54 120.2(3)
C61 C60 Sb2 121.3(2)
C61 C60 C65 119.1(3)
C65 C60 Sb2 119.5(2)
C62 C61 C60 120.0(3)
C63 C62 C61 120.6(3)
C62 C63 C64 119.8(3)
C63 C64 C65 120.3(3)
C64 C65 C60 120.2(3)

loop_
_geom_bond_atom_site_label_1
_geom_bond_atom_site_label_2
_geom_bond_distance
Te1 Sb1 2.7077(12)
Te1 C10 2.125(3)
Sb2 O1 2.325(2)
Sb2 O4 2.323(2)
Sb2 C50 2.147(3)
Sb2 C60 2.136(3)
Sb1 C40 2.102(3)
Sb1 C20 2.108(3)
Sb1 C30 2.109(3)
S1 O1 1.471(2)
S1 O2 1.431(2)
S1 O3 1.423(2)
S1 C1 1.819(4)
S2 O4 1.476(2)
S2 O5 1.428(2)
S2 O6 1.427(2)
S2 C2 1.824(3)
F1 C1 1.317(5)
F2 C1 1.329(5)
F3 C1 1.321(5)
F4 C2 1.318(4)
F5 C2 1.330(4)
F6 C2 1.330(4)
C40 C41 1.381(4)
C40 C45 1.396(4)
C41 C42 1.387(5)
C42 C43 1.379(6)
C43 C44 1.363(6)
C44 C45 1.389(5)
C20 C21 1.391(5)
C20 C25 1.389(4)
C21 C22 1.383(5)
C22 C23 1.367(6)
C23 C24 1.382(6)
C24 C25 1.386(5)
C30 C31 1.389(4)
C30 C35 1.393(4)
C31 C32 1.388(5)
C32 C33 1.385(5)
C33 C34 1.378(5)
C34 C35 1.387(4)
C10 C11 1.409(4)
C10 C15 1.401(4)
C11 C12 1.394(4)
C11 C16 1.497(4)
C12 C13 1.395(5)
C13 C14 1.382(5)
C13 C17 1.510(4)
C14 C15 1.395(4)
C15 C18 1.497(4)
C50 C51 1.393(4)
C50 C55 1.389(4)
C51 C52 1.393(5)
C52 C53 1.380(6)
C53 C54 1.377(5)
C54 C55 1.394(5)
C60 C61 1.389(4)
C60 C65 1.397(4)
C61 C62 1.387(5)
C62 C63 1.376(6)
C63 C64 1.381(6)
C64 C65 1.384(5)

loop_
_geom_torsion_atom_site_label_1
_geom_torsion_atom_site_label_2
_geom_torsion_atom_site_label_3
_geom_torsion_atom_site_label_4
_geom_torsion
Te1 Sb1 C40 C41 -43.6(3)
Te1 Sb1 C40 C45 136.3(2)
Te1 Sb1 C20 C21 -19.1(3)
Te1 Sb1 C20 C25 157.5(2)
Te1 Sb1 C30 C31 106.7(2)
Te1 Sb1 C30 C35 -69.2(2)
Te1 C10 C11 C12 -177.8(2)
Te1 C10 C11 C16 -0.3(4)
Te1 C10 C15 C14 177.3(2)
Te1 C10 C15 C18 -2.1(4)
Sb2 C50 C51 C52 176.2(2)
Sb2 C50 C55 C54 -175.7(3)
Sb2 C60 C61 C62 -175.8(3)
Sb2 C60 C65 C64 175.3(3)
Sb1 Te1 C10 C11 95.5(2)
Sb1 Te1 C10 C15 -83.5(2)
Sb1 C40 C41 C42 -179.0(2)
Sb1 C40 C45 C44 -179.9(3)
Sb1 C20 C21 C22 176.5(3)
Sb1 C20 C25 C24 -177.2(3)
Sb1 C30 C31 C32 -176.1(3)
Sb1 C30 C35 C34 175.0(2)
O1 Sb2 O4 S2 -156.9(3)
O1 Sb2 C50 C51 -133.4(2)
O1 Sb2 C50 C55 42.4(3)
O1 Sb2 C60 C61 -129.9(3)
O1 Sb2 C60 C65 54.8(2)
O1 S1 C1 F1 -55.1(3)
O1 S1 C1 F2 64.3(3)
O1 S1 C1 F3 -175.8(3)
O2 S1 O1 Sb2 19.5(2)
O2 S1 C1 F1 -173.6(3)
O2 S1 C1 F2 -54.2(3)
O2 S1 C1 F3 65.7(3)
O3 S1 O1 Sb2 156.59(18)
O3 S1 C1 F1 62.9(3)
O3 S1 C1 F2 -177.7(3)
O3 S1 C1 F3 -57.7(3)
O4 Sb2 O1 S1 175.0(3)
O4 Sb2 C50 C51 58.6(2)
O4 Sb2 C50 C55 -125.5(3)
O4 Sb2 C60 C61 43.3(2)
O4 Sb2 C60 C65 -132.1(2)
O4 S2 C2 F4 -67.4(3)
O4 S2 C2 F5 172.4(2)
O4 S2 C2 F6 52.8(3)
O5 S2 O4 Sb2 5.1(2)
O5 S2 C2 F4 174.3(2)
O5 S2 C2 F5 54.2(3)
O5 S2 C2 F6 -65.4(3)
O6 S2 O4 Sb2 142.06(16)
O6 S2 C2 F4 50.6(3)
O6 S2 C2 F5 -69.5(3)
O6 S2 C2 F6 170.9(2)
C1 S1 O1 Sb2 -92.3(2)
C2 S2 O4 Sb2 -106.15(17)
C40 Sb1 C20 C21 112.1(3)
C40 Sb1 C20 C25 -71.4(3)
C40 Sb1 C30 C31 -16.4(3)
C40 Sb1 C30 C35 167.7(2)
C40 C41 C42 C43 -1.7(5)
C41 C40 C45 C44 0.0(5)
C41 C42 C43 C44 1.1(5)
C42 C43 C44 C45 0.0(6)
C43 C44 C45 C40 -0.6(6)
C45 C40 C41 C42 1.2(5)
C20 Sb1 C40 C41 -174.6(2)
C20 Sb1 C40 C45 5.3(3)
C20 Sb1 C30 C31 -131.5(2)
C20 Sb1 C30 C35 52.5(2)
C20 C21 C22 C23 0.9(6)
C21 C20 C25 C24 -0.6(5)
C21 C22 C23 C24 -1.2(6)
C22 C23 C24 C25 0.6(6)
C23 C24 C25 C20 0.3(6)
C25 C20 C21 C22 0.0(5)
C30 Sb1 C40 C41 74.4(3)
C30 Sb1 C40 C45 -105.7(3)
C30 Sb1 C20 C21 -135.6(3)
C30 Sb1 C20 C25 41.0(3)
C30 C31 C32 C33 1.4(5)
C31 C30 C35 C34 -0.9(4)
C31 C32 C33 C34 -1.5(5)
C32 C33 C34 C35 0.3(5)
C33 C34 C35 C30 0.9(4)
C35 C30 C31 C32 -0.2(5)
C10 Te1 Sb1 C40 123.69(12)
C10 Te1 Sb1 C20 -107.83(12)
C10 Te1 Sb1 C30 6.58(11)
C10 C11 C12 C13 0.9(4)
C11 C10 C15 C14 -1.7(4)
C11 C10 C15 C18 179.0(3)
C11 C12 C13 C14 -2.2(4)
C11 C12 C13 C17 175.3(3)
C12 C13 C14 C15 1.7(4)
C13 C14 C15 C10 0.2(4)
C13 C14 C15 C18 179.6(3)
C15 C10 C11 C12 1.1(4)
C15 C10 C11 C16 178.6(3)
C16 C11 C12 C13 -176.7(3)
C17 C13 C14 C15 -175.9(3)
C50 Sb2 O1 S1 109.43(18)
C50 Sb2 O4 S2 -91.36(17)
C50 Sb2 C60 C61 -43.6(3)
C50 Sb2 C60 C65 141.1(2)
C50 C51 C52 C53 -0.3(5)
C51 C50 C55 C54 0.2(5)
C51 C52 C53 C54 0.0(5)
C52 C53 C54 C55 0.4(6)
C53 C54 C55 C50 -0.5(5)
C55 C50 C51 C52 0.2(5)
C60 Sb2 O1 S1 -153.69(18)
C60 Sb2 O4 S2 171.85(17)
C60 Sb2 C50 C51 143.0(2)
C60 Sb2 C50 C55 -41.1(3)
C60 C61 C62 C63 0.6(5)
C61 C60 C65 C64 -0.2(5)
C61 C62 C63 C64 -0.2(6)
C62 C63 C64 C65 -0.4(6)
C63 C64 C65 C60 0.6(5)
C65 C60 C61 C62 -0.4(5)
